data_4502055
loop_
_publ_author_name
'Lapidus, Saul H.'
'Stephens, Peter W.'
'Arora, Kapildev K.'
'Shattock, Tanise R.'
'Zaworotko, Michael J.'

_publ_section_title
;
 A Comparison of Cocrystal Structure Solutions from Powder and Single
 Crystal Techniques
;
_journal_issue 10
_journal_name_full 'Crystal Growth &amp; Design'
_journal_page_first 4630
_journal_paper_doi 10.1021/cg1009237
_journal_volume 10
_journal_year 2010
_chemical_formula_moiety 'C12 H12 N2, C7 H6 O3'
_chemical_formula_sum 'C19 H18 N2 O3'
_chemical_formula_weight 322.35
_chemical_name_common '1:1 Co-crystal of 3HBA + BPEA'
_chemical_name_systematic
;
 1:1 Co-crystal of 3-hydroxybenzoic acid and 1,2-bis(4-pyridyl)ethane 
;
_space_group_IT_number 2
_symmetry_cell_setting triclinic
_symmetry_space_group_name_Hall '-P 1'
_symmetry_space_group_name_H-M 'P -1'
_cell_angle_alpha 97.1850(29)
_cell_angle_beta 91.5281(27)
_cell_angle_gamma 91.1061(27)
_cell_formula_units_Z 2
_cell_length_a 8.0439(2)
_cell_length_b 9.0985(2)
_cell_length_c 11.3073(3)
_cell_measurement_temperature 300
_cell_volume 820.55(4)
_computing_cell_refinement TOPAS-Academic
_computing_data_collection SPEC
_computing_data_reduction TOPAS-Academic
_computing_structure_refinement TOPAS-Academic
_computing_structure_solution TOPAS-Academic
_diffrn_ambient_temperature 300
_diffrn_detector 'NaI scintillation counter'
_diffrn_measurement_device_type 'Huber diffractometer'
_diffrn_radiation_monochromator 'Si(111) channel cut'
_diffrn_radiation_type synchrotron
_diffrn_radiation_wavelength 0.698609
_diffrn_source synchrotron
_pd_block_diffractogram_id Saul_5
_pd_instr_location
;
X16C, National Synchrotron Light Source, Brookhaven National Laboratory
;
_pd_meas_2theta_range_inc 0.005
_pd_meas_2theta_range_max 35.0
_pd_meas_2theta_range_min 3.0
_pd_meas_number_of_points 6401
_pd_meas_scan_method step
_pd_proc_2theta_range_inc 0.005
_pd_proc_2theta_range_max 35.0
_pd_proc_2theta_range_min 3.0
_pd_proc_ls_background_function
;
5 Pearson-Voight peaks and Chebyshev polynomial with 78 coefficients
;
_pd_proc_ls_pref_orient_corr
;
none
;
_pd_proc_ls_profile_function
;
Simple_Axial_model function with Rp=9999,Rs=330 in TOPAS-Academic
;
_pd_proc_ls_prof_R_factor 0.05154
_pd_proc_ls_prof_wR_expected 0.01494
_pd_proc_ls_prof_wR_factor 0.05938
_pd_proc_wavelength 0.698609
_pd_spec_mounting
;
capillary
;
_pd_spec_mount_mode transmission
_pd_spec_shape cylinder
_refine_ls_goodness_of_fit_all 3.974
_refine_ls_number_parameters 78
_refine_ls_weighting_details 1/(sigma*sigma)
_refine_ls_weighting_scheme sigma
_cod_data_source_file cg1009237_si_005.cif
_cod_data_source_block Saul_5
_cod_depositor_comments
;
The following automatic conversions were performed:

'_symmetry_cell_setting' value 'Triclinic' changed to 'triclinic'
according to /home/saulius/struct/CIF-dictionaries/cif_core.dic
dictionary named 'cif_core.dic' version 2.4.2 from 2011-04-26.

Automatic conversion script
Id: cif_fix_values 1715 2011-07-08 13:25:40Z adriana 
;
_cod_original_cell_volume 820.550(34)
_cod_original_sg_symbol_H-M P-1
_cod_database_code 4502055

loop_
_symmetry_equiv_pos_site_id
_symmetry_equiv_pos_as_xyz
1 'x, y, z'
2 '-x, -y, -z'

loop_
_atom_site_label
_atom_site_type_symbol
_atom_site_symmetry_multiplicity
_atom_site_fract_x
_atom_site_fract_y
_atom_site_fract_z
_atom_site_occupancy
_atom_site_B_iso_or_equiv
C1 C 0 0.8371655 0.8847979 0.2869194 1 2.822(57)
C2 C 0 0.7326754 0.7686282 0.2532333 1 2.822(57)
C3 C 0 0.5919357 0.7874759 0.1900376 1 2.822(57)
C4 C 0 0.5556861 0.9224933 0.1605279 1 2.822(57)
C5 C 0 0.6601763 1.038663 0.1942139 1 2.822(57)
C6 C 0 0.8009159 1.019815 0.2574096 1 2.822(57)
C7 C 0 0.9878383 0.8646199 0.3545754 1 2.822(57)
O1 O 0 1.099537 0.9657039 0.3683611 1 2.822(57)
O2 O 0 1.009132 0.7410778 0.4019636 1 2.822(57)
O3 O 0 0.4856289 0.6692865 0.1557659 1 2.822(57)
H4 H 0 0.4617088 0.9350787 0.1183296 1 2.822(57)
H5 H 0 0.635971 1.128819 0.1745091 1 2.822(57)
H6 H 0 0.870688 1.097386 0.2799031 1 2.822(57)
H2 H 0 0.7568806 0.6784718 0.2729381 1 2.822(57)
H2O H 0 1.10311 0.7284924 0.4441619 1 2.822(57)
H3O H 0 0.3916516 0.6818719 0.1135677 1 2.822(57)
C22 C 0 0.5712308 0.7894669 0.5468861 1 2.822(57)
C21 C 0 0.4240368 0.7987273 0.4887945 1 2.822(57)
N12 N 0 0.2963757 0.7077576 0.5077752 1 2.822(57)
C20 C 0 0.31466 0.6072696 0.5845904 1 2.822(57)
C19 C 0 0.461101 0.5967005 0.643335 1 2.822(57)
C18 C 0 0.5901603 0.6871061 0.6252397 1 2.822(57)
C17 C 0 0.7596813 0.6748712 0.6932427 1 2.822(57)
C16 C 0 0.7511399 0.6849286 0.8180742 1 2.822(57)
C13 C 0 0.9193008 0.6867417 0.8903355 1 2.822(57)
C14 C 0 1.03301 0.5830076 0.8595625 1 2.822(57)
C15 C 0 1.178276 0.5845739 0.9219855 1 2.822(57)
N11 N 0 1.210649 0.6893021 1.015092 1 2.822(57)
C11 C 0 1.098393 0.7935393 1.046859 1 2.822(57)
C12 C 0 0.9525757 0.7934019 0.9852875 1 2.822(57)
H21 H 0 0.4111739 0.865783 0.4373037 1 2.822(57)
H22 H 0 0.6569195 0.8501639 0.5344007 1 2.822(57)
H20 H 0 0.2284821 0.5469022 0.5966734 1 2.822(57)
H19 H 0 0.4727074 0.5292757 0.6946439 1 2.822(57)
H11 H 0 1.120645 0.8633813 1.10923 1 2.822(57)
H12 H 0 0.8771751 0.8629846 1.006298 1 2.822(57)
H14 H 0 1.011939 0.5126944 0.7973319 1 2.822(57)
H15 H 0 1.254204 0.5153066 0.9014372 1 2.822(57)
H17b H 0 0.828771 0.7484306 0.6773723 1 2.822(57)
H17a H 0 0.8037445 0.5864871 0.6686417 1 2.822(57)
H16a H 0 0.6887228 0.606525 0.8329595 1 2.822(57)
H16b H 0 0.6978003 0.7694147 0.8407415 1 2.822(57)

loop_
_atom_type_symbol
_atom_type_description
_atom_type_scat_dispersion_real
_atom_type_scat_dispersion_imag
_atom_type_scat_source
C C 0.0033 0.0016 'International Tables Vol C Tables 4.2.6.8 and 6.1.1.4'
H H 0.0000 0.0000 'International Tables Vol C Tables 4.2.6.8 and 6.1.1.4'
N N 0.0061 0.0033 'International Tables Vol C Tables 4.2.6.8 and 6.1.1.4'
O O 0.0106 0.0060 'International Tables Vol C Tables 4.2.6.8 and 6.1.1.4'

loop_
_geom_angle_atom_site_label_1
_geom_angle_atom_site_label_2
_geom_angle_atom_site_label_3
_geom_angle
_geom_angle_publ_flag
C7 O2 H2O 120.00 no
C3 O3 H3O 120.00 no
C11 N11 C15 120.340(99) yes
C20 N12 C21 120.340(99) yes
N11 C11 C12 120.00 yes
C11 C12 C13 119.76(17) no
C14 C13 C16 120.00 no
C12 C13 C14 119.56(17) no
C12 C13 C16 120.44(17) no
C13 C14 C15 120.00 no
N11 C15 C14 120.340(99) yes
C13 C16 C17 117.04 no
C16 C17 C18 115.36 no
C19 C18 C22 119.56(17) no
C17 C18 C22 120.44(17) no
C17 C18 C19 120.00 no
C18 C19 C20 120.00 no
N12 C20 C19 120.340(99) yes
N12 C21 C22 120.00 yes
C18 C22 C21 119.76(17) no
N11 C11 H11 120.00 no
C12 C11 H11 120.00 no
C13 C12 H12 120.00 no
C11 C12 H12 120.00 no
C13 C14 H14 120.00 no
C15 C14 H14 120.00 no
C14 C15 H15 120.00 no
N11 C15 H15 120.00 no
C17 C16 H16A 106.00 no
C17 C16 H16B 106.00 no
H16A C16 H16B 110.00 no
C13 C16 H16A 109.00 no
C13 C16 H16B 109.00 no
C16 C17 H17A 107.00 no
C18 C17 H17B 109.00 no
C16 C17 H17B 107.00 no
C18 C17 H17A 109.00 no
H17A C17 H17B 110.00 no
C20 C19 H19 120.00 no
C18 C19 H19 120.00 no
N12 C20 H20 120.00 no
C19 C20 H20 120.00 no
C22 C21 H21 120.00 no
N12 C21 H21 120.00 no
C21 C22 H22 120.00 no
C18 C22 H22 120.00 no
C2 C1 C7 120.00 no
C6 C1 C7 120.00 no
C2 C1 C6 120.00 no
C1 C2 C3 120.00 no
O3 C3 C4 120.00 yes
O3 C3 C2 120.00 yes
C2 C3 C4 120.00 no
C3 C4 C5 120.00 no
C4 C5 C6 120.00 no
C1 C6 C5 120.00 no
O2 C7 C1 120.00 yes
O1 C7 O2 120.00 yes
O1 C7 C1 120.00 yes
C1 C2 H2 120.00 no
C3 C2 H2 120.00 no
C3 C4 H4 120.00 no
C5 C4 H4 120.00 no
C4 C5 H5 120.00 no
C6 C5 H5 120.00 no
C1 C6 H6 120.00 no
C5 C6 H6 120.00 no

loop_
_geom_bond_atom_site_label_1
_geom_bond_atom_site_label_2
_geom_bond_distance
_geom_bond_publ_flag
O1 C7 1.2657(67) yes
O2 C7 1.3164(56) yes
O3 C3 1.3711(73) yes
O2 H2O 0.9000 no
O3 H3O 0.9000 no
N11 C11 1.3450(33) yes
N11 C15 1.3450(33) yes
N12 C21 1.3450(33) yes
N12 C20 1.3450(33) yes
C11 C12 1.3478(20) no
C12 C13 1.3712(96) no
C13 C16 1.5602(67) no
C13 C14 1.3478(20) no
C14 C15 1.3478(20) no
C16 C17 1.4066(88) no
C17 C18 1.5602(67) no
C18 C19 1.3478(20) no
C18 C22 1.3712(96) no
C19 C20 1.3478(20) no
C21 C22 1.3478(20) no
C11 H11 0.9000 no
C12 H12 0.9000 no
C14 H14 0.9000 no
C15 H15 0.9000 no
C16 H16A 0.9000 no
C16 H16B 0.9000 no
C17 H17A 0.9000 no
C17 H17B 0.9000 no
C19 H19 0.9000 no
C20 H20 0.9000 no
C21 H21 0.9000 no
C22 H22 0.9000 no
C1 C7 1.4430(55) no
C1 C2 1.3478(20) no
C1 C6 1.3478(20) no
C2 C3 1.3478(20) no
C3 C4 1.3478(20) no
C4 C5 1.3478(20) no
C5 C6 1.3478(20) no
C2 H2 0.9000 no
C4 H4 0.9000 no
C5 H5 0.9000 no
C6 H6 0.9000 no

loop_
_geom_torsion_atom_site_label_1
_geom_torsion_atom_site_label_2
_geom_torsion_atom_site_label_3
_geom_torsion_atom_site_label_4
_geom_torsion
_geom_torsion_publ_flag
C15 N11 C11 C12 0.02 no
C11 N11 C15 C14 0.00 no
C20 N12 C21 C22 0.00 no
C21 N12 C20 C19 0.00 no
N11 C11 C12 C13 0.02 no
C11 C12 C13 C16 179.98 no
C11 C12 C13 C14 -0.02 no
C14 C13 C16 C17 -50.07 no
C16 C13 C14 C15 180.00 no
C12 C13 C16 C17 129.93 no
C12 C13 C14 C15 -0.02 no
C13 C14 C15 N11 0.00 no
C13 C16 C17 C18 -174.95 no
C16 C17 C18 C22 126.08 no
C16 C17 C18 C19 -53.92 no
C22 C18 C19 C20 0.00 no
C17 C18 C19 C20 -180.00 no
C17 C18 C22 C21 -180.00 no
C19 C18 C22 C21 0.00 no
C18 C19 C20 N12 0.00 no
N12 C21 C22 C18 0.00 no
C6 C1 C2 C3 0.00 no
C7 C1 C2 C3 180.00 no
C2 C1 C6 C5 0.00 no
C7 C1 C6 C5 -180.00 no
C2 C1 C7 O1 167.63 no
C2 C1 C7 O2 -12.37 no
C6 C1 C7 O1 -12.37 no
C6 C1 C7 O2 167.63 no
C1 C2 C3 O3 -179.98 no
C1 C2 C3 C4 0.00 no
O3 C3 C4 C5 -180.00 no
C2 C3 C4 C5 0.00 no
C3 C4 C5 C6 0.00 no
C4 C5 C6 C1 0.00 no

loop_
_cod_related_entry_id
_cod_related_entry_database
_cod_related_entry_code
1 ChemSpider 30661362
